data_4314168
loop_
_publ_author_name
'S. Sailaja'
'M. V. Rajasekharan'

_publ_section_title
;
 Synthesis and Structure of Coordination Polymers of Ag(I) with Isomeric
 (Aminomethyl)pyridines. Formation of A Novel Circular Helicate and 2-D
 Networks via Ag...Ag Contacts and Coordination Shell Expansion under
 Anion Control
;
_journal_name_full 'Inorganic Chemistry'
_journal_page_first 5675
_journal_page_last 5684
_journal_paper_doi 10.1021/ic0342292
_journal_volume 42
_journal_year 2003
_chemical_formula_moiety 'C6 H8 Ag N2, F6 P'
_chemical_formula_sum 'C6 H8 Ag F6 N2 P'
_chemical_formula_weight 360.98
_chemical_name_systematic
; 
[(4-aminomethyl)pyridine]silver(I) hexaflurorophosphate 
;
_space_group_IT_number 11
_symmetry_cell_setting monoclinic
_symmetry_space_group_name_Hall '-P 2yb'
_symmetry_space_group_name_H-M 'P 1 21/m 1'
_atom_sites_solution_hydrogens geom
_atom_sites_solution_primary direct
_atom_sites_solution_secondary difmap
_audit_creation_method SHELXL-97
_cell_angle_alpha 90.00
_cell_angle_beta 96.538(14)
_cell_angle_gamma 90.00
_cell_formula_units_Z 2
_cell_length_a 5.209(13)
_cell_length_b 14.3950(17)
_cell_length_c 7.0149(14)
_cell_measurement_reflns_used 25
_cell_measurement_temperature 293(2)
_cell_measurement_theta_max 12.71
_cell_measurement_theta_min 7.55
_cell_volume 522.6(13)
_computing_cell_refinement 'CAD-4 Data collection software'
_computing_data_collection 'CAD-4 Data collection software'
_computing_data_reduction 'XTAL-3.5 (Hall et al., 1996)'
_computing_molecular_graphics 'ORTEP-III (Burnett & Johnson, 1996)'
_computing_publication_material 'SHELXL-97 (Sheldrick, 1997)'
_computing_structure_refinement 'SHELXL-97 (Sheldrick, 1997)'
_computing_structure_solution 'SHELXS-97 (Sheldrick, 1997)'
_diffrn_ambient_temperature 293(2)
_diffrn_measured_fraction_theta_full 0.999
_diffrn_measured_fraction_theta_max 0.999
_diffrn_measurement_device_type CAD-4
_diffrn_measurement_method \w-scans
_diffrn_radiation_monochromator graphite
_diffrn_radiation_source 'fine-focus sealed tube'
_diffrn_radiation_type MoK\a
_diffrn_radiation_wavelength 0.71073
_diffrn_reflns_av_R_equivalents 0.0227
_diffrn_reflns_av_sigmaI/netI 0.0196
_diffrn_reflns_limit_h_max 6
_diffrn_reflns_limit_h_min -2
_diffrn_reflns_limit_k_max 18
_diffrn_reflns_limit_k_min 0
_diffrn_reflns_limit_l_max 9
_diffrn_reflns_limit_l_min -9
_diffrn_reflns_number 1416
_diffrn_reflns_theta_full 27.46
_diffrn_reflns_theta_max 27.46
_diffrn_reflns_theta_min 2.83
_diffrn_standards_decay_% 0
_diffrn_standards_interval_time 60
_diffrn_standards_number 3
_exptl_absorpt_coefficient_mu 2.140
_exptl_absorpt_correction_T_max 0.9760
_exptl_absorpt_correction_T_min 0.8878
_exptl_absorpt_correction_type psi-scan
_exptl_absorpt_process_details 'North et al., 1968'
_exptl_crystal_colour colourless
_exptl_crystal_density_diffrn 2.294
_exptl_crystal_density_method 'not measured'
_exptl_crystal_description needle
_exptl_crystal_F_000 348
_exptl_crystal_size_max 0.40
_exptl_crystal_size_mid 0.35
_exptl_crystal_size_min 0.35
_refine_diff_density_max 1.794
_refine_diff_density_min -1.230
_refine_diff_density_rms 0.190
_refine_ls_extinction_method none
_refine_ls_goodness_of_fit_ref 1.079
_refine_ls_hydrogen_treatment mixed
_refine_ls_matrix_type full
_refine_ls_number_parameters 104
_refine_ls_number_reflns 1242
_refine_ls_number_restraints 18
_refine_ls_restrained_S_all 1.093
_refine_ls_R_factor_all 0.0514
_refine_ls_R_factor_gt 0.0474
_refine_ls_shift/su_max 0.009
_refine_ls_shift/su_mean 0.001
_refine_ls_structure_factor_coef Fsqd
_refine_ls_weighting_details 'calc w=1/[\s^2^(Fo^2^)+(0.1069P)^2^+0.0000P] where P=(Fo^2^+2Fc^2^)/3'
_refine_ls_weighting_scheme calc
_refine_ls_wR_factor_gt 0.1241
_refine_ls_wR_factor_ref 0.1263
_reflns_number_gt 1145
_reflns_number_total 1242
_reflns_threshold_expression >2sigma(I)
_cod_data_source_file ic0342292si20030302_045624_5.cif
_cod_data_source_block compound6
_cod_database_code 4314168

loop_
_symmetry_equiv_pos_as_xyz
'x, y, z'
'-x, y+1/2, -z'
'-x, -y, -z'
'x, -y-1/2, z'

loop_
_atom_site_label
_atom_site_type_symbol
_atom_site_fract_x
_atom_site_fract_y
_atom_site_fract_z
_atom_site_U_iso_or_equiv
_atom_site_adp_type
_atom_site_occupancy
_atom_site_calc_flag
_atom_site_refinement_flags
_atom_site_disorder_assembly
_atom_site_disorder_group
Ag Ag 0.15309(7) 0.7500 0.19486(5) 0.0401(2) Uani 1 d S . .
P P 0.0000 0.5000 1.0000 0.0419(4) Uani 1 d SD . .
F1 F 0.1425(6) 0.40142(17) 1.0108(5) 0.0621(8) Uani 1 d D . .
F2A F -0.227(3) 0.4569(11) 0.868(4) 0.126(10) Uani 0.48(7) d PD . .
F2B F -0.201(4) 0.4594(14) 0.840(3) 0.125(9) Uani 0.52(7) d PD . .
F3A F 0.164(3) 0.5314(13) 0.837(3) 0.127(11) Uani 0.48(7) d PD . .
F3B F 0.140(5) 0.5255(14) 0.825(2) 0.153(14) Uani 0.52(7) d PD . .
N1 N -0.1438(10) 0.7500 0.3828(7) 0.0385(10) Uani 1 d S . .
C1 C -0.2362(8) 0.6705(3) 0.4453(6) 0.0423(8) Uani 1 d . . .
H1 H -0.1743 0.6148 0.4015 0.051 Uiso 1 calc R . .
C2 C -0.4202(9) 0.6678(3) 0.5724(6) 0.0426(8) Uani 1 d . . .
H2 H -0.4817 0.6111 0.6117 0.051 Uiso 1 calc R . .
C3 C -0.5121(10) 0.7500 0.6409(7) 0.0338(10) Uani 1 d S . .
C4 C -0.7054(11) 0.7500 0.7848(7) 0.0371(11) Uani 1 d S . .
H4A H -0.8147 0.8045 0.7647 0.045 Uiso 0.50 calc PR . .
H4B H -0.8147 0.6955 0.7647 0.045 Uiso 0.50 calc PR . .
N2 N -0.5772(9) 0.7500 0.9858(7) 0.0378(10) Uani 1 d SD . .
HN2A H -0.465(9) 0.704(3) 1.001(9) 0.057 Uiso 1 d D . .

loop_
_atom_site_aniso_label
_atom_site_aniso_U_11
_atom_site_aniso_U_22
_atom_site_aniso_U_33
_atom_site_aniso_U_23
_atom_site_aniso_U_13
_atom_site_aniso_U_12
Ag 0.0396(3) 0.0525(3) 0.0321(3) 0.000 0.02104(19) 0.000
P 0.0490(8) 0.0264(6) 0.0529(9) -0.0022(5) 0.0169(6) 0.0053(5)
F1 0.0707(19) 0.0350(11) 0.082(2) -0.0035(12) 0.0151(15) 0.0168(11)
F2A 0.074(9) 0.046(7) 0.24(3) -0.042(9) -0.067(10) 0.001(6)
F2B 0.162(18) 0.084(12) 0.111(12) -0.043(8) -0.056(9) 0.055(11)
F3A 0.136(14) 0.056(9) 0.22(3) 0.041(10) 0.137(15) 0.025(8)
F3B 0.31(4) 0.075(11) 0.104(12) 0.035(8) 0.141(15) 0.060(14)
N1 0.041(2) 0.045(2) 0.033(2) 0.000 0.0182(18) 0.000
C1 0.051(2) 0.0387(18) 0.0418(19) -0.0020(15) 0.0258(17) 0.0063(15)
C2 0.051(2) 0.0341(17) 0.047(2) 0.0049(15) 0.0241(17) -0.0005(15)
C3 0.035(2) 0.041(2) 0.027(2) 0.000 0.0153(17) 0.000
C4 0.034(2) 0.050(3) 0.031(2) 0.000 0.0176(19) 0.000
N2 0.036(2) 0.050(2) 0.030(2) 0.000 0.0177(17) 0.000

loop_
_atom_type_symbol
_atom_type_description
_atom_type_scat_dispersion_real
_atom_type_scat_dispersion_imag
_atom_type_scat_source
C C 0.0033 0.0016 'International Tables Vol C Tables 4.2.6.8 and 6.1.1.4'
H H 0.0000 0.0000 'International Tables Vol C Tables 4.2.6.8 and 6.1.1.4'
N N 0.0061 0.0033 'International Tables Vol C Tables 4.2.6.8 and 6.1.1.4'
F F 0.0171 0.0103 'International Tables Vol C Tables 4.2.6.8 and 6.1.1.4'
P P 0.1023 0.0942 'International Tables Vol C Tables 4.2.6.8 and 6.1.1.4'
Ag Ag -0.8971 1.1015 'International Tables Vol C Tables 4.2.6.8 and 6.1.1.4'

loop_
_geom_angle_atom_site_label_1
_geom_angle_atom_site_label_2
_geom_angle_atom_site_label_3
_geom_angle
_geom_angle_site_symmetry_1
_geom_angle_site_symmetry_3
_geom_angle_publ_flag
N2 Ag N1 174.84(16) 1_654 . y
F3B P F3B 180.000(10) 3_567 . ?
F3B P F2A 90.8(19) 3_567 3_567 ?
F3B P F2A 89.2(19) . 3_567 ?
F3B P F2A 89.2(19) 3_567 . ?
F3B P F2A 90.8(19) . . ?
F2A P F2A 180.000(6) 3_567 . ?
F3B P F2B 98.4(14) 3_567 . ?
F3B P F2B 81.6(14) . . ?
F2A P F2B 170.7(17) 3_567 . ?
F2A P F2B 9.3(17) . . ?
F3B P F2B 81.6(14) 3_567 3_567 ?
F3B P F2B 98.4(14) . 3_567 ?
F2A P F2B 9.3(17) 3_567 3_567 ?
F2A P F2B 170.7(17) . 3_567 ?
F2B P F2B 180.000(9) . 3_567 ?
F3B P F3A 6.2(17) 3_567 3_567 ?
F3B P F3A 173.8(17) . 3_567 ?
F2A P F3A 96.9(13) 3_567 3_567 ?
F2A P F3A 83.1(13) . 3_567 ?
F2B P F3A 92.3(16) . 3_567 ?
F2B P F3A 87.7(16) 3_567 3_567 ?
F3B P F3A 173.8(17) 3_567 . ?
F3B P F3A 6.2(16) . . ?
F2A P F3A 83.1(13) 3_567 . ?
F2A P F3A 96.9(13) . . ?
F2B P F3A 87.7(16) . . ?
F2B P F3A 92.3(16) 3_567 . ?
F3A P F3A 180.000(8) 3_567 . ?
F3B P F1 89.5(7) 3_567 3_567 ?
F3B P F1 90.5(7) . 3_567 ?
F2A P F1 89.5(7) 3_567 3_567 ?
F2A P F1 90.5(7) . 3_567 ?
F2B P F1 91.7(7) . 3_567 ?
F2B P F1 88.3(7) 3_567 3_567 ?
F3A P F1 90.1(6) 3_567 3_567 ?
F3A P F1 89.9(6) . 3_567 ?
F3B P F1 90.5(7) 3_567 . ?
F3B P F1 89.5(7) . . ?
F2A P F1 90.5(7) 3_567 . ?
F2A P F1 89.5(7) . . ?
F2B P F1 88.3(7) . . ?
F2B P F1 91.7(7) 3_567 . ?
F3A P F1 89.9(6) 3_567 . ?
F3A P F1 90.1(6) . . ?
F1 P F1 180.000(1) 3_567 . ?
C1 N1 C1 118.1(5) . 4_575 ?
C1 N1 Ag 121.0(2) . . ?
C1 N1 Ag 121.0(2) 4_575 . ?
N1 C1 C2 122.6(4) . . ?
C1 C2 C3 119.5(4) . . ?
C2 C3 C2 117.7(5) . 4_575 ?
C2 C3 C4 121.2(2) . . ?
C2 C3 C4 121.2(2) 4_575 . ?
N2 C4 C3 111.9(5) . . ?
C4 N2 Ag 112.9(4) . 1_456 ?

loop_
_geom_bond_atom_site_label_1
_geom_bond_atom_site_label_2
_geom_bond_distance
_geom_bond_site_symmetry_2
_geom_bond_publ_flag
Ag N2 2.143(5) 1_654 y
Ag N1 2.144(6) . y
P F3B 1.543(12) 3_567 ?
P F3B 1.543(12) . ?
P F2A 1.548(11) 3_567 ?
P F2A 1.548(11) . ?
P F2B 1.559(14) . ?
P F2B 1.559(15) 3_567 ?
P F3A 1.567(14) 3_567 ?
P F3A 1.567(14) . ?
P F1 1.599(5) 3_567 ?
P F1 1.599(5) . ?
N1 C1 1.334(5) . ?
N1 C1 1.334(5) 4_575 ?
C1 C2 1.382(6) . ?
C2 C3 1.383(5) . ?
C3 C2 1.383(5) 4_575 ?
C3 C4 1.504(7) . ?
C4 N2 1.490(7) . ?
N2 Ag 2.143(5) 1_456 y

loop_
_geom_hbond_atom_site_label_D
_geom_hbond_atom_site_label_H
_geom_hbond_atom_site_label_A
_geom_hbond_distance_DH
_geom_hbond_distance_HA
_geom_hbond_distance_DA
_geom_hbond_angle_DHA
_geom_hbond_site_symmetry_A
N2 HN2A F1 0.88(5) 2.27(5) 3.141(6) 169(6) 3_567
